data_7716257
loop_
_publ_author_name
'Bousfiha, Asmae'
'Abidi, Oumaima'
'Lemetayer, Louis'
'Sood, Navya'
'Tolbatov, Iogann'
'Barrois, Fabien'
'Daher, Ahmad'
'Cattey, H&#xe9;l&#xe8;ne'
'Cordier, Marie'
'Hissler, Muriel'
'Hierso, Jean-Cyrille'
'Fleurat-Lessard, Paul'
'Bouit, Pierre-Antoine'
'Roger, Julien'

_publ_section_title
;
 Molecular engineering of 3-arylated tetrazo[1,2-<i>b</i>]indazoles:
 divergent synthesis and structure-property relationships.
;
_journal_issue 25
_journal_name_full 'Dalton transactions (Cambridge, England : 2003)'
_journal_page_first 10737
_journal_page_last 10743
_journal_paper_doi 10.1039/d4dt01122h
_journal_volume 53
_journal_year 2024
_chemical_formula_moiety 'C19 H12 Cl F N6 Pd, C H2 Cl2'
_chemical_formula_sum 'C20 H14 Cl3 F N6 Pd'
_chemical_formula_weight 570.12
_space_group_crystal_system monoclinic
_space_group_IT_number 14
_space_group_name_Hall '-P 2yn'
_space_group_name_H-M_alt 'P 1 21/n 1'
_symmetry_space_group_name_Hall '-P 2yn'
_atom_sites_solution_hydrogens geom
_atom_sites_solution_primary dual
_audit_creation_date 2022-03-08
_audit_creation_method
;
Olex2 1.3
(compiled 2020.11.12 svn.r5f609507 for OlexSys, GUI svn.r6408)
;
_audit_update_record
;
2024-02-13 deposited with the CCDC.	2024-05-31 downloaded from the CCDC.
;
_cell_angle_alpha 90
_cell_angle_beta 108.702(2)
_cell_angle_gamma 90
_cell_formula_units_Z 4
_cell_length_a 11.5390(4)
_cell_length_b 11.8671(4)
_cell_length_c 16.1812(6)
_cell_measurement_reflns_used 9881
_cell_measurement_temperature 115
_cell_measurement_theta_max 27.48
_cell_measurement_theta_min 2.53
_cell_volume 2098.77(13)
_computing_cell_refinement 'SAINT V8.40B (Bruker, 2016)'
_computing_data_collection 'APEX3 (Bruker, 2020)'
_computing_data_reduction 'SAINT V8.40B (Bruker, 2016)'
_computing_molecular_graphics 'Olex2 1.3 (Dolomanov et al., 2009)'
_computing_publication_material 'Olex2 1.3 (Dolomanov et al., 2009)'
_computing_structure_refinement 'SHELXL 2018/3 (Sheldrick, 2015)'
_computing_structure_solution 'SHELXT 2018/2 (Sheldrick, 2018)'
_diffrn_ambient_temperature 115
_diffrn_detector 'CCD Plate'
_diffrn_detector_area_resol_mean '512 x 512'
_diffrn_detector_type APEX2
_diffrn_measured_fraction_theta_full 0.999
_diffrn_measured_fraction_theta_max 0.998
_diffrn_measurement_device '\k-geometry diffractometer'
_diffrn_measurement_device_type 'Bruker APEX-II CCD'
_diffrn_measurement_method '\f and \w scans'
_diffrn_radiation_collimation '0.6 mm'
_diffrn_radiation_monochromator graphite
_diffrn_radiation_probe x-ray
_diffrn_radiation_type 'Mo K\a'
_diffrn_radiation_wavelength 0.71073
_diffrn_radiation_xray_symbol K-L~3~
_diffrn_reflns_av_R_equivalents 0.0340
_diffrn_reflns_av_unetI/netI 0.0185
_diffrn_reflns_Laue_measured_fraction_full 0.999
_diffrn_reflns_Laue_measured_fraction_max 0.998
_diffrn_reflns_limit_h_max 14
_diffrn_reflns_limit_h_min -13
_diffrn_reflns_limit_k_max 15
_diffrn_reflns_limit_k_min -15
_diffrn_reflns_limit_l_max 21
_diffrn_reflns_limit_l_min -21
_diffrn_reflns_number 54114
_diffrn_reflns_point_group_measured_fraction_full 0.999
_diffrn_reflns_point_group_measured_fraction_max 0.998
_diffrn_reflns_theta_full 25.242
_diffrn_reflns_theta_max 27.509
_diffrn_reflns_theta_min 2.533
_diffrn_source 'X-ray tube'
_diffrn_source_current 5.0
_diffrn_source_power 0.1
_diffrn_source_target Mo
_diffrn_source_type 'Siemens KFF Mo 2K-180'
_diffrn_source_voltage 20.0
_diffrn_standards_number 0
_exptl_absorpt_coefficient_mu 1.296
_exptl_absorpt_correction_T_max 0.2616
_exptl_absorpt_correction_T_min 0.2270
_exptl_absorpt_correction_type multi-scan
_exptl_absorpt_process_details
;
SADABS-2016/2 (Bruker,2016/2) was used for absorption correction.
wR2(int) was 0.0471 before and 0.0431 after correction.
The Ratio of minimum to maximum transmission is 0.8677.
The \l/2 correction factor is Not present.
;
_exptl_crystal_colour 'clear light orange'
_exptl_crystal_colour_lustre clear
_exptl_crystal_colour_modifier light
_exptl_crystal_colour_primary orange
_exptl_crystal_density_diffrn 1.804
_exptl_crystal_description prism
_exptl_crystal_F_000 1128
_exptl_crystal_recrystallization_method
'The material was recrystallised from a mixture of DCM and pyridine  by slow evaporation'
_exptl_crystal_size_max 0.25
_exptl_crystal_size_mid 0.2
_exptl_crystal_size_min 0.1
_refine_diff_density_max 0.393
_refine_diff_density_min -0.576
_refine_diff_density_rms 0.067
_refine_ls_extinction_method none
_refine_ls_goodness_of_fit_ref 1.035
_refine_ls_hydrogen_treatment constr
_refine_ls_matrix_type full
_refine_ls_number_parameters 280
_refine_ls_number_reflns 4819
_refine_ls_number_restraints 0
_refine_ls_restrained_S_all 1.035
_refine_ls_R_factor_all 0.0271
_refine_ls_R_factor_gt 0.0203
_refine_ls_shift/su_max 0.001
_refine_ls_shift/su_mean 0.000
_refine_ls_structure_factor_coef Fsqd
_refine_ls_weighting_details 'w=1/[\s^2^(Fo^2^)+(0.0167P)^2^+1.9606P] where P=(Fo^2^+2Fc^2^)/3'
_refine_ls_weighting_scheme calc
_refine_ls_wR_factor_gt 0.0436
_refine_ls_wR_factor_ref 0.0468
_reflns_Friedel_coverage 0.000
_reflns_number_gt 4210
_reflns_number_total 4819
_reflns_threshold_expression 'I > 2\s(I)'
_cod_data_source_file d4dt01122h2.cif
_cod_data_source_block 2FTzIn_PdClPy
_cod_depositor_comments 'Adding full bibliography for 7716255--7716259.cif.'
_cod_database_code 7716257
_shelx_shelxl_version_number 2018/3
_shelx_space_group_comment
;
The symmetry employed for this shelxl refinement is uniquely defined
by the following loop, which should always be used as a source of
symmetry information in preference to the above space-group names.
They are only intended as comments.
;
_shelx_estimated_absorpt_t_max 0.881
_shelx_estimated_absorpt_t_min 0.738
_olex2_refinement_description
;
1. Fixed Uiso
 At 1.2 times of:
  All C(H) groups, All C(H,H) groups
2.a Secondary CH2 refined with riding coordinates:
 C20(H20A,H20B)
2.b Aromatic/amide H refined with riding coordinates:
 C2(H2), C3(H3), C4(H4), C10(H10), C11(H11), C12(H12), C13(H13), C15(H15),
 C16(H16), C17(H17), C18(H18), C19(H19)
;
_olex2_diffrn_ambient_temperature_device 'Oxford Cryosystems'
_olex2_exptl_crystal_mounting_method 'The crystal was mounted on a mylar loop with oil'
_olex2_submission_special_instructions 'No special instructions were received'
_publcif_funding_html
;
;

loop_
_space_group_symop_operation_xyz
'x, y, z'
'-x+1/2, y+1/2, -z+1/2'
'-x, -y, -z'
'x-1/2, -y-1/2, z-1/2'

loop_
_atom_site_label
_atom_site_type_symbol
_atom_site_fract_x
_atom_site_fract_y
_atom_site_fract_z
_atom_site_U_iso_or_equiv
_atom_site_adp_type
_atom_site_occupancy
_atom_site_site_symmetry_order
_atom_site_calc_flag
_atom_site_refinement_flags_posn
_atom_site_refinement_flags_adp
_atom_site_refinement_flags_occupancy
_atom_site_disorder_assembly
_atom_site_disorder_group
C1 C 0.43990(16) 0.11791(16) 0.23851(11) 0.0165(4) Uani 1 1 d . . . . .
C2 C 0.46497(17) 0.04763(17) 0.17718(12) 0.0205(4) Uani 1 1 d . . . . .
H2 H 0.445457 -0.030255 0.175922 0.025 Uiso 1 1 calc R U . . .
C3 C 0.51820(18) 0.09042(17) 0.11792(12) 0.0235(4) Uani 1 1 d . . . . .
H3 H 0.532937 0.041497 0.075891 0.028 Uiso 1 1 calc R U . . .
C4 C 0.55019(18) 0.20314(17) 0.11899(12) 0.0231(4) Uani 1 1 d . . . . .
H4 H 0.588205 0.231663 0.079207 0.028 Uiso 1 1 calc R U . . .
C5 C 0.52537(17) 0.27234(16) 0.17916(12) 0.0197(4) Uani 1 1 d . . . . .
C6 C 0.46867(16) 0.23381(15) 0.23784(11) 0.0165(4) Uani 1 1 d . . . . .
C7 C 0.43338(16) 0.30419(15) 0.29948(12) 0.0155(4) Uani 1 1 d . . . . .
C8 C 0.35835(16) 0.40302(15) 0.41794(11) 0.0149(4) Uani 1 1 d . . . . .
C9 C 0.32822(16) 0.48528(15) 0.47074(12) 0.0159(4) Uani 1 1 d . . . . .
C10 C 0.28499(17) 0.48146(16) 0.54223(12) 0.0191(4) Uani 1 1 d . . . . .
H10 H 0.268727 0.411815 0.565303 0.023 Uiso 1 1 calc R U . . .
C11 C 0.26700(18) 0.58274(16) 0.57773(13) 0.0221(4) Uani 1 1 d . . . . .
H11 H 0.238099 0.583087 0.626490 0.027 Uiso 1 1 calc R U . . .
C12 C 0.29069(18) 0.68623(16) 0.54303(13) 0.0232(4) Uani 1 1 d . . . . .
H12 H 0.276470 0.754514 0.568875 0.028 Uiso 1 1 calc R U . . .
C13 C 0.33377(17) 0.69131(16) 0.47287(13) 0.0210(4) Uani 1 1 d . . . . .
H13 H 0.349098 0.761358 0.449909 0.025 Uiso 1 1 calc R U . . .
C14 C 0.35399(16) 0.58847(15) 0.43687(12) 0.0170(4) Uani 1 1 d . . . . .
C15 C 0.20496(17) -0.02035(15) 0.42811(12) 0.0177(4) Uani 1 1 d . . . . .
H15 H 0.162555 -0.048594 0.371537 0.021 Uiso 1 1 calc R U . . .
C16 C 0.15817(18) -0.04222(16) 0.49504(13) 0.0212(4) Uani 1 1 d . . . . .
H16 H 0.084234 -0.083477 0.484227 0.025 Uiso 1 1 calc R U . . .
C17 C 0.22031(19) -0.00329(16) 0.57806(13) 0.0223(4) Uani 1 1 d . . . . .
H17 H 0.189969 -0.017479 0.625142 0.027 Uiso 1 1 calc R U . . .
C18 C 0.32775(18) 0.05686(16) 0.59117(12) 0.0208(4) Uani 1 1 d . . . . .
H18 H 0.372879 0.083970 0.647554 0.025 Uiso 1 1 calc R U . . .
C19 C 0.36808(17) 0.07669(15) 0.52055(12) 0.0178(4) Uani 1 1 d . . . . .
H19 H 0.441313 0.118528 0.529640 0.021 Uiso 1 1 calc R U . . .
Cl1 Cl 0.35520(4) -0.11400(4) 0.29697(3) 0.01894(9) Uani 1 1 d . . . . .
F F 0.55929(11) 0.38244(10) 0.18125(8) 0.0263(3) Uani 1 1 d . . . . .
N1 N 0.38801(13) 0.24205(12) 0.35445(9) 0.0149(3) Uani 1 1 d . . . . .
N2 N 0.35144(13) 0.29260(12) 0.41442(9) 0.0149(3) Uani 1 1 d . . . . .
N3 N 0.44259(14) 0.41533(13) 0.29971(10) 0.0164(3) Uani 1 1 d . . . . .
N4 N 0.40169(13) 0.46467(12) 0.35935(10) 0.0153(3) Uani 1 1 d . . . . .
N5 N 0.39994(14) 0.57429(13) 0.36809(10) 0.0185(3) Uani 1 1 d . . . . .
N6 N 0.30804(14) 0.03926(12) 0.43971(10) 0.0155(3) Uani 1 1 d . . . . .
Pd Pd 0.37286(2) 0.07493(2) 0.33282(2) 0.01374(4) Uani 1 1 d . . . . .
C20 C 0.99297(19) 0.18039(18) 0.29342(13) 0.0256(4) Uani 1 1 d . . . . .
H20A H 1.035927 0.219597 0.257699 0.031 Uiso 1 1 calc R U . . .
H20B H 1.015912 0.099732 0.296711 0.031 Uiso 1 1 calc R U . . .
Cl2 Cl 0.83335(5) 0.19390(5) 0.24347(4) 0.03694(13) Uani 1 1 d . . . . .
Cl3 Cl 1.03871(5) 0.23859(5) 0.39955(3) 0.03495(13) Uani 1 1 d . . . . .

loop_
_atom_site_aniso_label
_atom_site_aniso_U_11
_atom_site_aniso_U_22
_atom_site_aniso_U_33
_atom_site_aniso_U_23
_atom_site_aniso_U_13
_atom_site_aniso_U_12
C1 0.0134(9) 0.0209(9) 0.0139(9) 0.0007(7) 0.0026(7) 0.0017(7)
C2 0.0198(10) 0.0232(10) 0.0182(9) -0.0019(8) 0.0055(8) 0.0013(7)
C3 0.0223(10) 0.0323(11) 0.0164(9) -0.0031(8) 0.0068(8) 0.0056(8)
C4 0.0212(10) 0.0334(11) 0.0178(9) 0.0056(8) 0.0105(8) 0.0047(8)
C5 0.0168(9) 0.0229(9) 0.0188(9) 0.0061(8) 0.0048(7) 0.0027(7)
C6 0.0137(9) 0.0210(9) 0.0141(9) 0.0023(7) 0.0037(7) 0.0029(7)
C7 0.0123(8) 0.0184(9) 0.0151(9) 0.0028(7) 0.0033(7) -0.0001(7)
C8 0.0134(8) 0.0156(9) 0.0152(9) 0.0029(7) 0.0038(7) -0.0005(6)
C9 0.0152(9) 0.0139(9) 0.0168(9) 0.0003(7) 0.0026(7) 0.0000(7)
C10 0.0200(9) 0.0176(9) 0.0203(10) 0.0012(7) 0.0073(8) -0.0004(7)
C11 0.0224(10) 0.0237(10) 0.0206(10) -0.0022(8) 0.0075(8) 0.0024(8)
C12 0.0223(10) 0.0179(9) 0.0268(11) -0.0041(8) 0.0044(8) 0.0027(8)
C13 0.0206(10) 0.0143(9) 0.0261(10) 0.0014(8) 0.0045(8) 0.0003(7)
C14 0.0145(9) 0.0164(9) 0.0180(9) 0.0013(7) 0.0021(7) -0.0003(7)
C15 0.0177(9) 0.0148(9) 0.0203(9) -0.0004(7) 0.0058(7) 0.0002(7)
C16 0.0209(10) 0.0170(9) 0.0289(11) 0.0007(8) 0.0126(8) -0.0009(7)
C17 0.0302(11) 0.0186(9) 0.0232(10) 0.0028(8) 0.0158(9) 0.0060(8)
C18 0.0258(10) 0.0196(10) 0.0170(9) -0.0005(7) 0.0068(8) 0.0043(8)
C19 0.0186(9) 0.0153(8) 0.0188(9) -0.0002(7) 0.0051(7) 0.0006(7)
Cl1 0.0203(2) 0.0154(2) 0.0215(2) -0.00343(17) 0.00713(18) -0.00071(16)
F 0.0297(6) 0.0248(6) 0.0302(6) 0.0065(5) 0.0176(5) -0.0004(5)
N1 0.0156(7) 0.0157(7) 0.0136(7) 0.0006(6) 0.0051(6) -0.0008(6)
N2 0.0153(7) 0.0150(7) 0.0139(7) -0.0007(6) 0.0042(6) -0.0009(6)
N3 0.0162(7) 0.0180(8) 0.0157(7) 0.0011(6) 0.0058(6) -0.0003(6)
N4 0.0154(7) 0.0144(7) 0.0153(7) 0.0018(6) 0.0039(6) -0.0014(6)
N5 0.0197(8) 0.0141(7) 0.0213(8) 0.0023(6) 0.0062(6) -0.0005(6)
N6 0.0180(8) 0.0120(7) 0.0172(8) 0.0003(6) 0.0068(6) 0.0009(6)
Pd 0.01507(7) 0.01321(7) 0.01332(7) -0.00070(5) 0.00509(5) -0.00050(5)
C20 0.0288(11) 0.0253(10) 0.0253(11) -0.0006(8) 0.0123(9) -0.0010(8)
Cl2 0.0310(3) 0.0465(3) 0.0287(3) 0.0048(2) 0.0031(2) -0.0008(2)
Cl3 0.0435(3) 0.0328(3) 0.0239(3) -0.0017(2) 0.0042(2) -0.0020(2)

loop_
_atom_type_symbol
_atom_type_description
_atom_type_scat_dispersion_real
_atom_type_scat_dispersion_imag
_atom_type_scat_source
C C 0.0033 0.0016 'International Tables Vol C Tables 4.2.6.8 and 6.1.1.4'
H H 0.0000 0.0000 'International Tables Vol C Tables 4.2.6.8 and 6.1.1.4'
Cl Cl 0.1484 0.1585 'International Tables Vol C Tables 4.2.6.8 and 6.1.1.4'
F F 0.0171 0.0103 'International Tables Vol C Tables 4.2.6.8 and 6.1.1.4'
N N 0.0061 0.0033 'International Tables Vol C Tables 4.2.6.8 and 6.1.1.4'
Pd Pd -0.9988 1.0072 'International Tables Vol C Tables 4.2.6.8 and 6.1.1.4'

loop_
_geom_angle_atom_site_label_1
_geom_angle_atom_site_label_2
_geom_angle_atom_site_label_3
_geom_angle
_geom_angle_site_symmetry_1
_geom_angle_site_symmetry_3
_geom_angle_publ_flag
C2 C1 C6 118.19(17) . . ?
C2 C1 Pd 127.84(14) . . ?
C6 C1 Pd 113.92(13) . . ?
C1 C2 H2 119.7 . . ?
C3 C2 C1 120.69(18) . . ?
C3 C2 H2 119.7 . . ?
C2 C3 H3 119.4 . . ?
C4 C3 C2 121.24(18) . . ?
C4 C3 H3 119.4 . . ?
C3 C4 H4 120.9 . . ?
C5 C4 C3 118.10(18) . . ?
C5 C4 H4 120.9 . . ?
C4 C5 C6 122.55(18) . . ?
F C5 C4 117.92(17) . . ?
F C5 C6 119.52(17) . . ?
C1 C6 C7 115.75(16) . . ?
C5 C6 C1 119.15(17) . . ?
C5 C6 C7 125.09(17) . . ?
N1 C7 C6 112.46(15) . . ?
N3 C7 C6 122.28(16) . . ?
N3 C7 N1 125.24(16) . . ?
N2 C8 C9 133.85(17) . . ?
N2 C8 N4 121.22(16) . . ?
N4 C8 C9 104.91(15) . . ?
C10 C9 C8 134.41(17) . . ?
C10 C9 C14 121.61(17) . . ?
C14 C9 C8 103.97(16) . . ?
C9 C10 H10 121.4 . . ?
C11 C10 C9 117.26(17) . . ?
C11 C10 H10 121.4 . . ?
C10 C11 H11 119.4 . . ?
C10 C11 C12 121.26(18) . . ?
C12 C11 H11 119.4 . . ?
C11 C12 H12 118.9 . . ?
C13 C12 C11 122.14(18) . . ?
C13 C12 H12 118.9 . . ?
C12 C13 H13 121.5 . . ?
C12 C13 C14 117.09(18) . . ?
C14 C13 H13 121.5 . . ?
C13 C14 C9 120.62(17) . . ?
N5 C14 C9 112.84(16) . . ?
N5 C14 C13 126.54(17) . . ?
C16 C15 H15 118.6 . . ?
N6 C15 H15 118.6 . . ?
N6 C15 C16 122.70(18) . . ?
C15 C16 H16 120.4 . . ?
C15 C16 C17 119.18(18) . . ?
C17 C16 H16 120.4 . . ?
C16 C17 H17 120.7 . . ?
C16 C17 C18 118.69(18) . . ?
C18 C17 H17 120.7 . . ?
C17 C18 H18 120.6 . . ?
C19 C18 C17 118.79(18) . . ?
C19 C18 H18 120.6 . . ?
C18 C19 H19 118.6 . . ?
N6 C19 C18 122.81(17) . . ?
N6 C19 H19 118.6 . . ?
C7 N1 Pd 116.36(12) . . ?
N2 N1 C7 120.49(15) . . ?
N2 N1 Pd 123.06(11) . . ?
C8 N2 N1 117.14(15) . . ?
C7 N3 N4 113.07(15) . . ?
N3 N4 C8 122.77(14) . . ?
N5 N4 C8 114.94(15) . . ?
N5 N4 N3 122.28(15) . . ?
N4 N5 C14 103.31(14) . . ?
C15 N6 Pd 121.02(12) . . ?
C19 N6 C15 117.81(16) . . ?
C19 N6 Pd 121.17(12) . . ?
C1 Pd Cl1 94.65(6) . . ?
C1 Pd N1 81.20(7) . . ?
C1 Pd N6 175.69(7) . . ?
N1 Pd Cl1 175.52(4) . . ?
N1 Pd N6 95.04(6) . . ?
N6 Pd Cl1 89.16(4) . . ?
H20A C20 H20B 108.1 . . ?
Cl2 C20 H20A 109.5 . . ?
Cl2 C20 H20B 109.5 . . ?
Cl2 C20 Cl3 110.62(11) . . ?
Cl3 C20 H20A 109.5 . . ?
Cl3 C20 H20B 109.5 . . ?

loop_
_geom_bond_atom_site_label_1
_geom_bond_atom_site_label_2
_geom_bond_distance
_geom_bond_site_symmetry_2
_geom_bond_publ_flag
C1 C2 1.396(3) . ?
C1 C6 1.416(3) . ?
C1 Pd 1.9860(18) . ?
C2 H2 0.9500 . ?
C2 C3 1.390(3) . ?
C3 H3 0.9500 . ?
C3 C4 1.386(3) . ?
C4 H4 0.9500 . ?
C4 C5 1.372(3) . ?
C5 C6 1.392(2) . ?
C5 F 1.361(2) . ?
C6 C7 1.456(2) . ?
C7 N1 1.381(2) . ?
C7 N3 1.323(2) . ?
C8 C9 1.412(2) . ?
C8 N2 1.313(2) . ?
C8 N4 1.410(2) . ?
C9 C10 1.400(3) . ?
C9 C14 1.412(2) . ?
C10 H10 0.9500 . ?
C10 C11 1.376(3) . ?
C11 H11 0.9500 . ?
C11 C12 1.413(3) . ?
C12 H12 0.9500 . ?
C12 C13 1.379(3) . ?
C13 H13 0.9500 . ?
C13 C14 1.404(3) . ?
C14 N5 1.388(2) . ?
C15 H15 0.9500 . ?
C15 C16 1.381(3) . ?
C15 N6 1.344(2) . ?
C16 H16 0.9500 . ?
C16 C17 1.384(3) . ?
C17 H17 0.9500 . ?
C17 C18 1.387(3) . ?
C18 H18 0.9500 . ?
C18 C19 1.385(3) . ?
C19 H19 0.9500 . ?
C19 N6 1.344(2) . ?
Cl1 Pd 2.3085(5) . ?
N1 N2 1.320(2) . ?
N1 Pd 2.0118(15) . ?
N3 N4 1.337(2) . ?
N4 N5 1.309(2) . ?
N6 Pd 2.1354(15) . ?
C20 H20A 0.9900 . ?
C20 H20B 0.9900 . ?
C20 Cl2 1.765(2) . ?
C20 Cl3 1.767(2) . ?

loop_
_geom_torsion_atom_site_label_1
_geom_torsion_atom_site_label_2
_geom_torsion_atom_site_label_3
_geom_torsion_atom_site_label_4
_geom_torsion
_geom_torsion_site_symmetry_1
_geom_torsion_site_symmetry_2
_geom_torsion_site_symmetry_3
_geom_torsion_site_symmetry_4
_geom_torsion_publ_flag
C1 C2 C3 C4 1.3(3) . . . . ?
C1 C6 C7 N1 6.0(2) . . . . ?
C1 C6 C7 N3 -172.63(16) . . . . ?
C2 C1 C6 C5 -2.8(3) . . . . ?
C2 C1 C6 C7 176.22(16) . . . . ?
C2 C3 C4 C5 -1.4(3) . . . . ?
C3 C4 C5 C6 -0.7(3) . . . . ?
C3 C4 C5 F 178.62(17) . . . . ?
C4 C5 C6 C1 2.8(3) . . . . ?
C4 C5 C6 C7 -176.11(18) . . . . ?
C5 C6 C7 N1 -175.02(17) . . . . ?
C5 C6 C7 N3 6.3(3) . . . . ?
C6 C1 C2 C3 0.8(3) . . . . ?
C6 C7 N1 N2 -179.89(15) . . . . ?
C6 C7 N1 Pd -3.23(19) . . . . ?
C6 C7 N3 N4 177.88(15) . . . . ?
C7 N1 N2 C8 1.1(2) . . . . ?
C7 N3 N4 C8 2.5(2) . . . . ?
C7 N3 N4 N5 -178.06(16) . . . . ?
C8 C9 C10 C11 179.45(19) . . . . ?
C8 C9 C14 C13 179.32(17) . . . . ?
C8 C9 C14 N5 -1.1(2) . . . . ?
C8 N4 N5 C14 0.5(2) . . . . ?
C9 C8 N2 N1 179.45(18) . . . . ?
C9 C8 N4 N3 178.18(15) . . . . ?
C9 C8 N4 N5 -1.3(2) . . . . ?
C9 C10 C11 C12 0.3(3) . . . . ?
C9 C14 N5 N4 0.4(2) . . . . ?
C10 C9 C14 C13 -1.7(3) . . . . ?
C10 C9 C14 N5 177.86(16) . . . . ?
C10 C11 C12 C13 -0.6(3) . . . . ?
C11 C12 C13 C14 -0.2(3) . . . . ?
C12 C13 C14 C9 1.3(3) . . . . ?
C12 C13 C14 N5 -178.12(18) . . . . ?
C13 C14 N5 N4 179.90(18) . . . . ?
C14 C9 C10 C11 0.8(3) . . . . ?
C15 C16 C17 C18 0.2(3) . . . . ?
C16 C15 N6 C19 1.3(3) . . . . ?
C16 C15 N6 Pd -178.00(14) . . . . ?
C16 C17 C18 C19 0.7(3) . . . . ?
C17 C18 C19 N6 -0.6(3) . . . . ?
C18 C19 N6 C15 -0.4(3) . . . . ?
C18 C19 N6 Pd 178.89(14) . . . . ?
F C5 C6 C1 -176.49(16) . . . . ?
F C5 C6 C7 4.6(3) . . . . ?
N1 C7 N3 N4 -0.6(3) . . . . ?
N2 C8 C9 C10 3.7(4) . . . . ?
N2 C8 C9 C14 -177.51(19) . . . . ?
N2 C8 N4 N3 -2.8(3) . . . . ?
N2 C8 N4 N5 177.77(16) . . . . ?
N3 C7 N1 N2 -1.3(3) . . . . ?
N3 C7 N1 Pd 175.39(14) . . . . ?
N3 N4 N5 C14 -178.90(15) . . . . ?
N4 C8 C9 C10 -177.5(2) . . . . ?
N4 C8 C9 C14 1.35(18) . . . . ?
N4 C8 N2 N1 0.7(2) . . . . ?
N6 C15 C16 C17 -1.2(3) . . . . ?
Pd C1 C2 C3 -176.53(14) . . . . ?
Pd C1 C6 C5 174.92(13) . . . . ?
Pd C1 C6 C7 -6.1(2) . . . . ?
Pd N1 N2 C8 -175.29(12) . . . . ?
